data_1516619
loop_
_publ_author_name
'Nothias-Scaglia, Louis-F\'elix'
'Retailleau, Pascal'
'Paolini, Julien'
'Pannecouque, Christophe'
'Neyts, Johan'
'Dumontet, Vincent'
'Roussi, Fanny'
'Leyssen, Pieter'
'Costa, Jean'
'Litaudon, Marc'

_publ_section_title
;
 Jatrophane diterpenes as inhibitors of chikungunya virus replication:
 structure-activity relationship and discovery of a potent lead.
;
_journal_issue 6
_journal_name_full 'Journal of natural products'
_journal_page_first 1505
_journal_page_last 1512
_journal_paper_doi 10.1021/np500271u
_journal_volume 77
_journal_year 2014
_chemical_absolute_configuration rmad
_chemical_formula_moiety 'C32 H44 O13'
_chemical_formula_sum 'C32 H44 O13'
_chemical_formula_weight 636.67
_chemical_name_systematic
;
 ?
;
_space_group_crystal_system monoclinic
_space_group_IT_number 4
_space_group_name_Hall 'P 2yb'
_space_group_name_H-M_alt 'P 1 21 1'
_symmetry_space_group_name_Hall 'P 2yb'
_symmetry_space_group_name_H-M 'P 1 21 1'
_atom_sites_solution_hydrogens geom
_atom_sites_solution_primary direct
_atom_sites_solution_secondary difmap
_audit_creation_method SHELXL-2012
_cell_angle_alpha 90.00
_cell_angle_beta 101.153(7)
_cell_angle_gamma 90.00
_cell_formula_units_Z 4
_cell_length_a 11.3186(3)
_cell_length_b 15.8687(4)
_cell_length_c 20.1536(14)
_cell_measurement_reflns_used 8246
_cell_measurement_temperature 193(2)
_cell_measurement_theta_max 67.7
_cell_measurement_theta_min 2.2
_cell_volume 3551.5(3)
_computing_cell_refinement 'CrystalClear-SM Expert 2.0 r4 (Rigaku, 2009)'
_computing_data_collection 'CrystalClear-SM Expert 2.0 r4 (Rigaku, 2009)'
_computing_data_reduction 'CrystalClear-SM Expert 2.0 r4 (Rigaku, 2009)'
_computing_molecular_graphics 'PLATON (Spek, 2003)'
_computing_publication_material 'SHELXL-2012 (Sheldrick, 2008)'
_computing_structure_refinement 'SHELXL-2012 (Sheldrick, 2008); CRYSTALBUILDER (Welter, 2006)'
_computing_structure_solution 'SIR97 (Altomare et al, 1999)'
_diffrn_ambient_temperature 193(2)
_diffrn_detector_type 'RAPID II large area curved imaging plate detector '
_diffrn_measured_fraction_theta_full 0.928
_diffrn_measured_fraction_theta_max 0.986
_diffrn_measurement_device_type 'Rigaku rapid II RAXIS conversion'
_diffrn_measurement_method 'profile data from \w-scans'
_diffrn_radiation_monochromator graphite
_diffrn_radiation_source 'fine-focus sealed tube'
_diffrn_radiation_type CuK\a
_diffrn_radiation_wavelength 1.54187
_diffrn_reflns_av_R_equivalents 0.0340
_diffrn_reflns_av_sigmaI/netI 0.0819
_diffrn_reflns_Laue_measured_fraction_full 0.928
_diffrn_reflns_Laue_measured_fraction_max 0.986
_diffrn_reflns_limit_h_max 8
_diffrn_reflns_limit_h_min -13
_diffrn_reflns_limit_k_max 16
_diffrn_reflns_limit_k_min -18
_diffrn_reflns_limit_l_max 23
_diffrn_reflns_limit_l_min -23
_diffrn_reflns_number 18543
_diffrn_reflns_point_group_measured_fraction_full 0.740
_diffrn_reflns_point_group_measured_fraction_max 0.787
_diffrn_reflns_theta_full 67.687
_diffrn_reflns_theta_max 65.089
_diffrn_reflns_theta_min 3.571
_exptl_absorpt_coefficient_mu 0.772
_exptl_absorpt_correction_T_max 0.820
_exptl_absorpt_correction_T_min 0.62
_exptl_absorpt_correction_type multi-scan
_exptl_absorpt_process_details 'FS_ABSCOR (Rigaku, 2009)'
_exptl_crystal_colour colourles
_exptl_crystal_density_diffrn 1.191
_exptl_crystal_density_method 'not measured'
_exptl_crystal_description prism
_exptl_crystal_F_000 1360
_exptl_crystal_size_max 0.350
_exptl_crystal_size_mid 0.290
_exptl_crystal_size_min 0.260
_refine_diff_density_max 0.272
_refine_diff_density_min -0.297
_refine_diff_density_rms 0.065
_refine_ls_abs_structure_details
;
 Flack x determined using 1344 quotients [(I+)-(I-)]/[(I+)+(I-)]
 (Parsons and Flack (2004), Acta Cryst. A60, s61).
;
_refine_ls_abs_structure_Flack 0.10(9)
_refine_ls_extinction_coef 0.0009(2)
_refine_ls_extinction_expression Fc^*^=kFc[1+0.001xFc^2^\l^3^/sin(2\q)]^-1/4^
_refine_ls_extinction_method SHELXL
_refine_ls_goodness_of_fit_ref 1.142
_refine_ls_hydrogen_treatment constr
_refine_ls_matrix_type full
_refine_ls_number_parameters 834
_refine_ls_number_reflns 9522
_refine_ls_number_restraints 1
_refine_ls_restrained_S_all 1.142
_refine_ls_R_factor_all 0.1623
_refine_ls_R_factor_gt 0.0640
_refine_ls_shift/su_max 0.002
_refine_ls_shift/su_mean 0.000
_refine_ls_structure_factor_coef Fsqd
_refine_ls_weighting_details
;
 w=1/[\s^2^(Fo^2^)+(0.0988P)^2^]
 where P=(Fo^2^+2Fc^2^)/3
;
_refine_ls_weighting_scheme calc
_refine_ls_wR_factor_gt 0.1477
_refine_ls_wR_factor_ref 0.2267
_reflns_Friedel_coverage 0.535
_reflns_Friedel_fraction_full 0.538
_reflns_Friedel_fraction_max 0.572
_reflns_number_gt 4180
_reflns_number_total 9522
_reflns_threshold_expression 'I > 2\s(I)'
_cod_data_source_file np500271u_si_003.cif
_cod_data_source_block Compound_2
_cod_depositor_comments 'Adding full bibliography for 1516618--1516621.cif.'
_cod_database_code 1516619
_shelx_space_group_comment
;
The symmetry employed for this shelxl refinement is uniquely defined
by the following loop, which should always be used as a source of
symmetry information in preference to the above space-group names.
They are only intended as comments.
;
_shelxl_version_number 2012-9

loop_
_symmetry_equiv_pos_as_xyz
'x, y, z'
'-x, y+1/2, -z'

loop_
_atom_site_label
_atom_site_type_symbol
_atom_site_fract_x
_atom_site_fract_y
_atom_site_fract_z
_atom_site_U_iso_or_equiv
_atom_site_adp_type
_atom_site_occupancy
_atom_site_site_symmetry_order
_atom_site_calc_flag
_atom_site_refinement_flags_posn
_atom_site_refinement_flags_adp
O1 O 0.6767(7) 0.2299(5) 1.0537(3) 0.087(2) Uani 1 1 d . .
H1 H 0.6237 0.2675 1.0452 0.130 Uiso 1 1 calc R U
O2 O 0.6944(6) 0.1398(5) 0.8898(3) 0.078(2) Uani 1 1 d . .
O3 O 0.6666(11) 0.0011(7) 0.9063(5) 0.135(4) Uani 1 1 d . .
O4 O 0.6058(6) 0.3241(4) 0.8422(3) 0.0625(18) Uani 1 1 d . .
O5 O 0.7153(6) 0.4427(5) 0.8667(3) 0.076(2) Uani 1 1 d . .
O6 O 0.4857(6) 0.1659(4) 0.8050(3) 0.0694(19) Uani 1 1 d . .
O7 O 0.3387(9) 0.2198(7) 0.7271(4) 0.125(4) Uani 1 1 d . .
O8 O 0.1752(6) 0.1536(5) 0.9374(3) 0.084(2) Uani 1 1 d . .
O9 O 0.2967(10) 0.1979(7) 1.0317(4) 0.120(4) Uani 1 1 d . .
O10 O 0.0916(6) 0.1697(5) 0.8015(3) 0.074(2) Uani 1 1 d . .
O11 O 0.0266(8) 0.2582(7) 0.7146(4) 0.118(4) Uani 1 1 d . .
O12 O -0.0389(8) 0.2824(6) 0.8566(4) 0.118(3) Uani 1 1 d . .
O13 O 0.5684(6) 0.3882(5) 1.0076(3) 0.085(2) Uani 1 1 d . .
O14 O 0.3419(6) 0.6404(5) 0.6843(3) 0.077(2) Uani 1 1 d . .
O15 O 0.3744(7) 0.5376(5) 0.5274(4) 0.081(2) Uani 1 1 d . .
H15 H 0.4076 0.5696 0.5034 0.121 Uiso 1 1 calc R U
O16 O 0.3781(11) 0.5262(9) 0.7501(5) 0.153(5) Uani 1 1 d . .
O17 O 0.3876(6) 0.8058(5) 0.5893(3) 0.0678(19) Uani 1 1 d . .
O18 O 0.2641(7) 0.8441(5) 0.4939(4) 0.096(3) Uani 1 1 d . .
O19 O 0.4473(7) 0.6771(5) 0.4560(3) 0.090(2) Uani 1 1 d . .
O20 O 1.0495(8) 0.7449(7) 0.6280(4) 0.114(3) Uani 1 1 d . .
O21 O 0.9291(6) 0.7484(5) 0.7295(3) 0.0687(19) Uani 1 1 d . .
O22 O 0.9566(9) 0.8874(6) 0.7201(4) 0.112(3) Uani 1 1 d . .
O23 O 0.5221(6) 0.7495(5) 0.7197(3) 0.080(2) Uani 1 1 d . .
O24 O 0.8604(6) 0.5976(5) 0.6609(3) 0.074(2) Uani 1 1 d . .
O25 O 0.7278(9) 0.5319(6) 0.5851(5) 0.151(4) Uani 1 1 d . .
C65 C 0.7008(11) 0.6292(8) 0.7533(5) 0.092(4) Uani 1 1 d . .
H65A H 0.6378 0.6323 0.7783 0.111 Uiso 1 1 calc R U
H65B H 0.7713 0.5975 0.7704 0.111 Uiso 1 1 calc R U
O27 O 0.6368(13) 0.8637(8) 0.7293(6) 0.175(6) Uani 1 1 d . .
C1 C 0.7346(9) 0.2936(7) 0.9540(5) 0.065(3) Uani 1 1 d . .
H1A H 0.7910 0.2855 0.9226 0.078 Uiso 1 1 calc R U
H1B H 0.7645 0.3407 0.9850 0.078 Uiso 1 1 calc R U
C2 C 0.7259(10) 0.2137(7) 0.9939(5) 0.073(3) Uani 1 1 d . .
C3 C 0.6348(9) 0.1620(8) 0.9445(5) 0.071(3) Uani 1 1 d . .
H3 H 0.6027 0.1123 0.9658 0.086 Uiso 1 1 calc R U
C4 C 0.5391(9) 0.2274(7) 0.9175(5) 0.065(3) Uani 1 1 d . .
H4 H 0.4964 0.2359 0.9561 0.078 Uiso 1 1 calc R U
C5 C 0.4366(9) 0.2091(7) 0.8574(5) 0.067(3) Uani 1 1 d . .
H5 H 0.3987 0.2633 0.8391 0.080 Uiso 1 1 calc R U
C6 C 0.3402(9) 0.1517(7) 0.8776(4) 0.059(3) Uani 1 1 d . .
C7 C 0.2444(9) 0.2043(6) 0.8975(4) 0.062(3) Uani 1 1 d . .
H7 H 0.2826 0.2525 0.9257 0.074 Uiso 1 1 calc R U
C8 C 0.1530(9) 0.2389(7) 0.8375(5) 0.066(3) Uani 1 1 d . .
H8 H 0.1985 0.2687 0.8067 0.080 Uiso 1 1 calc R U
C9 C 0.0665(11) 0.3032(8) 0.8609(5) 0.075(3) Uani 1 1 d . .
C10 C 0.1099(9) 0.3894(8) 0.8868(5) 0.063(3) Uani 1 1 d . .
C11 C 0.2355(10) 0.4052(7) 0.8728(5) 0.075(3) Uani 1 1 d . .
H11 H 0.2444 0.4031 0.8269 0.090 Uiso 1 1 calc R U
C12 C 0.3361(10) 0.4221(7) 0.9199(5) 0.071(3) Uani 1 1 d . .
H12 H 0.3286 0.4201 0.9660 0.085 Uiso 1 1 calc R U
C13 C 0.4584(9) 0.4435(7) 0.9055(5) 0.063(3) Uani 1 1 d . .
H13 H 0.4578 0.4355 0.8562 0.076 Uiso 1 1 calc R U
C14 C 0.5479(9) 0.3838(6) 0.9458(5) 0.062(3) Uani 1 1 d . .
C15 C 0.6079(9) 0.3134(7) 0.9142(4) 0.058(3) Uani 1 1 d . .
C16 C 0.8449(10) 0.1693(9) 1.0168(6) 0.105(4) Uani 1 1 d . .
H16A H 0.8314 0.1160 1.0388 0.158 Uiso 1 1 calc R U
H16B H 0.8986 0.2052 1.0490 0.158 Uiso 1 1 calc R U
H16C H 0.8818 0.1579 0.9776 0.158 Uiso 1 1 calc R U
C17 C 0.3422(10) 0.0710(8) 0.8788(5) 0.086(3) Uani 1 1 d . .
H17A H 0.2793 0.0407 0.8931 0.103 Uiso 1 1 calc R U
H17B H 0.4067 0.0415 0.8653 0.103 Uiso 1 1 calc R U
C18 C 0.1009(10) 0.3955(8) 0.9606(5) 0.092(4) Uani 1 1 d . .
H18A H 0.1499 0.3511 0.9863 0.137 Uiso 1 1 calc R U
H18B H 0.0168 0.3887 0.9650 0.137 Uiso 1 1 calc R U
H18C H 0.1303 0.4507 0.9784 0.137 Uiso 1 1 calc R U
C19 C 0.0304(11) 0.4554(8) 0.8443(6) 0.106(4) Uani 1 1 d . .
H19A H -0.0521 0.4507 0.8521 0.160 Uiso 1 1 calc R U
H19B H 0.0309 0.4460 0.7963 0.160 Uiso 1 1 calc R U
H19C H 0.0616 0.5119 0.8574 0.160 Uiso 1 1 calc R U
C20 C 0.4936(9) 0.5347(7) 0.9254(6) 0.090(4) Uani 1 1 d . .
H20A H 0.5206 0.5382 0.9745 0.135 Uiso 1 1 calc R U
H20B H 0.4238 0.5715 0.9114 0.135 Uiso 1 1 calc R U
H20C H 0.5590 0.5525 0.9030 0.135 Uiso 1 1 calc R U
C21 C 0.7056(13) 0.0573(11) 0.8760(7) 0.101(5) Uani 1 1 d . .
C22 C 0.4203(11) 0.1763(9) 0.7408(6) 0.079(3) Uani 1 1 d . .
C23 C 0.4807(12) 0.1234(10) 0.6938(6) 0.120(5) Uani 1 1 d . .
H23A H 0.4664 0.1490 0.6487 0.179 Uiso 1 1 calc R U
H23B H 0.4469 0.0663 0.6907 0.179 Uiso 1 1 calc R U
H23C H 0.5675 0.1206 0.7117 0.179 Uiso 1 1 calc R U
C24 C 0.0326(10) 0.1885(11) 0.7371(6) 0.083(4) Uani 1 1 d . .
C25 C -0.0111(12) 0.1090(9) 0.7012(6) 0.101(4) Uani 1 1 d . .
H25 H -0.0381 0.0703 0.7345 0.121 Uiso 1 1 calc R U
C26 C 0.2168(12) 0.1551(10) 1.0069(6) 0.087(4) Uani 1 1 d . .
C27 C 0.1505(12) 0.0898(10) 1.0396(7) 0.132(6) Uani 1 1 d . .
H27A H 0.1590 0.1023 1.0879 0.198 Uiso 1 1 calc R U
H27B H 0.1842 0.0340 1.0339 0.198 Uiso 1 1 calc R U
H27C H 0.0650 0.0905 1.0182 0.198 Uiso 1 1 calc R U
C28 C 0.6667(10) 0.3915(8) 0.8251(5) 0.071(3) Uani 1 1 d . .
C29 C 0.6648(13) 0.3933(9) 0.7524(5) 0.113(5) Uani 1 1 d . .
H29A H 0.6503 0.3363 0.7339 0.169 Uiso 1 1 calc R U
H29B H 0.7425 0.4139 0.7444 0.169 Uiso 1 1 calc R U
H29C H 0.6004 0.4309 0.7303 0.169 Uiso 1 1 calc R U
C30 C 0.2847(9) 0.6744(7) 0.5441(5) 0.066(3) Uani 1 1 d . .
H30A H 0.2230 0.6999 0.5666 0.079 Uiso 1 1 calc R U
H30B H 0.2529 0.6725 0.4948 0.079 Uiso 1 1 calc R U
C31 C 0.3168(10) 0.5869(7) 0.5712(5) 0.070(3) Uani 1 1 d . .
C32 C 0.2033(11) 0.5361(8) 0.5832(6) 0.113(5) Uani 1 1 d . .
H32A H 0.2293 0.4826 0.6056 0.170 Uiso 1 1 calc R U
H32B H 0.1502 0.5248 0.5396 0.170 Uiso 1 1 calc R U
H32C H 0.1597 0.5692 0.6117 0.170 Uiso 1 1 calc R U
C33 C 0.4092(9) 0.6028(7) 0.6367(5) 0.070(3) Uani 1 1 d . .
H33 H 0.4550 0.5511 0.6547 0.084 Uiso 1 1 calc R U
C34 C 0.4891(9) 0.6713(7) 0.6132(4) 0.062(3) Uani 1 1 d . .
H34 H 0.5402 0.6399 0.5862 0.074 Uiso 1 1 calc R U
C35 C 0.5792(9) 0.7202(7) 0.6656(4) 0.070(3) Uani 1 1 d . .
H35 H 0.6059 0.7707 0.6427 0.084 Uiso 1 1 calc R U
C36 C 0.6903(9) 0.6688(7) 0.6949(5) 0.071(3) Uani 1 1 d . .
C37 C 0.7834(10) 0.6708(8) 0.6497(5) 0.071(3) Uani 1 1 d . .
H37 H 0.7400 0.6704 0.6015 0.085 Uiso 1 1 calc R U
C38 C 0.8616(9) 0.7499(7) 0.6614(5) 0.068(3) Uani 1 1 d . .
H38 H 0.8069 0.7999 0.6567 0.082 Uiso 1 1 calc R U
C39 C 0.9390(11) 0.7570(8) 0.6088(6) 0.083(3) Uani 1 1 d . .
C40 C 0.8900(10) 0.7813(8) 0.5368(5) 0.084(4) Uani 1 1 d . .
C41 C 0.7623(11) 0.8107(8) 0.5291(4) 0.077(3) Uani 1 1 d . .
H41 H 0.7505 0.8602 0.5536 0.092 Uiso 1 1 calc R U
C42 C 0.6658(12) 0.7777(8) 0.4936(5) 0.085(4) Uani 1 1 d . .
H42 H 0.6768 0.7273 0.4701 0.102 Uiso 1 1 calc R U
C43 C 0.5351(9) 0.8101(7) 0.4848(5) 0.066(3) Uani 1 1 d . .
H43 H 0.5299 0.8548 0.5191 0.080 Uiso 1 1 calc R U
C44 C 0.4585(10) 0.7352(8) 0.4962(5) 0.073(3) Uani 1 1 d . .
C45 C 0.4023(9) 0.7256(7) 0.5595(5) 0.062(3) Uani 1 1 d . .
C46 C 0.3297(14) 0.5941(12) 0.7385(7) 0.110(5) Uani 1 1 d . .
C47 C 0.2496(12) 0.6401(11) 0.7762(6) 0.129(5) Uani 1 1 d . .
H47A H 0.2984 0.6744 0.8117 0.193 Uiso 1 1 calc R U
H47B H 0.2021 0.5996 0.7968 0.193 Uiso 1 1 calc R U
H47C H 0.1953 0.6767 0.7451 0.193 Uiso 1 1 calc R U
C48 C 0.5639(17) 0.8201(12) 0.7504(7) 0.121(5) Uani 1 1 d . .
C49 C 0.8285(15) 0.5295(8) 0.6233(6) 0.097(4) Uani 1 1 d . .
C50 C 0.2984(13) 0.9399(10) 0.5859(8) 0.139(6) Uani 1 1 d . .
H50A H 0.2794 0.9259 0.6300 0.208 Uiso 1 1 calc R U
H50B H 0.2316 0.9718 0.5592 0.208 Uiso 1 1 calc R U
H50C H 0.3719 0.9741 0.5925 0.208 Uiso 1 1 calc R U
C51 C 0.9118(11) 0.4571(8) 0.6352(6) 0.099(4) Uani 1 1 d . .
H51A H 0.9145 0.4293 0.5921 0.148 Uiso 1 1 calc R U
H51B H 0.8836 0.4169 0.6657 0.148 Uiso 1 1 calc R U
H51C H 0.9926 0.4769 0.6558 0.148 Uiso 1 1 calc R U
C52 C 0.9717(11) 0.8240(10) 0.7534(6) 0.083(3) Uani 1 1 d . .
C53 C 1.0320(12) 0.8208(8) 0.8252(6) 0.097(4) Uani 1 1 d . .
H53 H 1.0771 0.7663 0.8324 0.117 Uiso 1 1 calc R U
C54 C 0.9312(18) 0.8177(13) 0.8686(7) 0.193(10) Uani 1 1 d . .
H54A H 0.8705 0.7758 0.8495 0.290 Uiso 1 1 calc R U
H54B H 0.8932 0.8732 0.8681 0.290 Uiso 1 1 calc R U
H54C H 0.9669 0.8022 0.9152 0.290 Uiso 1 1 calc R U
C55 C 0.9042(13) 0.7068(10) 0.4924(6) 0.126(5) Uani 1 1 d . .
H55A H 0.8808 0.7232 0.4448 0.189 Uiso 1 1 calc R U
H55B H 0.8527 0.6606 0.5020 0.189 Uiso 1 1 calc R U
H55C H 0.9884 0.6884 0.5015 0.189 Uiso 1 1 calc R U
C56 C 0.4915(9) 0.8461(7) 0.4121(5) 0.087(4) Uani 1 1 d . .
H56A H 0.4047 0.8567 0.4046 0.131 Uiso 1 1 calc R U
H56B H 0.5086 0.8052 0.3788 0.131 Uiso 1 1 calc R U
H56C H 0.5339 0.8989 0.4074 0.131 Uiso 1 1 calc R U
C57 C 0.3176(10) 0.8598(8) 0.5489(7) 0.078(3) Uani 1 1 d . .
C58 C 0.5061(15) 0.8371(12) 0.8113(9) 0.193(9) Uani 1 1 d . .
H58A H 0.5250 0.8947 0.8275 0.290 Uiso 1 1 calc R U
H58B H 0.5376 0.7970 0.8474 0.290 Uiso 1 1 calc R U
H58C H 0.4186 0.8305 0.7982 0.290 Uiso 1 1 calc R U
C59 C 0.9690(12) 0.8559(10) 0.5193(7) 0.132(6) Uani 1 1 d . .
H59A H 0.9598 0.9045 0.5478 0.199 Uiso 1 1 calc R U
H59B H 0.9430 0.8712 0.4716 0.199 Uiso 1 1 calc R U
H59C H 1.0537 0.8386 0.5275 0.199 Uiso 1 1 calc R U
C60 C 0.7763(13) 0.0484(10) 0.8217(7) 0.130(5) Uani 1 1 d . .
H60A H 0.7519 -0.0032 0.7959 0.195 Uiso 1 1 calc R U
H60B H 0.8622 0.0454 0.8418 0.195 Uiso 1 1 calc R U
H60C H 0.7615 0.0971 0.7913 0.195 Uiso 1 1 calc R U
C61 C 1.123(2) 0.8911(13) 0.8411(9) 0.255(14) Uani 1 1 d . .
H61A H 1.0813 0.9450 0.8420 0.383 Uiso 1 1 calc R U
H61B H 1.1729 0.8930 0.8063 0.383 Uiso 1 1 calc R U
H61C H 1.1748 0.8808 0.8854 0.383 Uiso 1 1 calc R U
C62 C 0.0880(15) 0.0666(10) 0.6750(7) 0.143(6) Uani 1 1 d . .
H62A H 0.1606 0.0651 0.7106 0.215 Uiso 1 1 calc R U
H62B H 0.1049 0.0979 0.6360 0.215 Uiso 1 1 calc R U
H62C H 0.0638 0.0089 0.6613 0.215 Uiso 1 1 calc R U
C63 C -0.1196(16) 0.1275(14) 0.6449(8) 0.207(10) Uani 1 1 d . .
H63A H -0.1502 0.0747 0.6229 0.310 Uiso 1 1 calc R U
H63B H -0.0950 0.1652 0.6115 0.310 Uiso 1 1 calc R U
H63C H -0.1830 0.1546 0.6642 0.310 Uiso 1 1 calc R U

loop_
_atom_site_aniso_label
_atom_site_aniso_U_11
_atom_site_aniso_U_22
_atom_site_aniso_U_33
_atom_site_aniso_U_23
_atom_site_aniso_U_13
_atom_site_aniso_U_12
O1 0.088(6) 0.100(7) 0.067(4) -0.004(4) 0.003(4) 0.003(5)
O2 0.081(5) 0.068(6) 0.083(5) -0.009(4) 0.014(4) -0.003(5)
O3 0.210(12) 0.068(7) 0.142(8) 0.001(6) 0.071(8) 0.002(7)
O4 0.078(5) 0.050(5) 0.060(4) 0.002(3) 0.018(3) -0.016(4)
O5 0.084(5) 0.065(5) 0.078(4) -0.005(4) 0.015(4) -0.024(4)
O6 0.071(5) 0.068(5) 0.071(4) -0.009(4) 0.018(4) -0.007(4)
O7 0.114(7) 0.189(11) 0.065(5) 0.011(5) 0.001(5) 0.056(8)
O8 0.078(5) 0.104(6) 0.068(4) 0.015(4) 0.012(4) -0.009(5)
O9 0.139(9) 0.136(10) 0.083(6) 0.013(6) 0.013(6) 0.002(7)
O10 0.072(5) 0.081(6) 0.062(4) 0.001(4) -0.003(3) -0.018(4)
O11 0.122(8) 0.106(8) 0.107(6) 0.027(6) -0.024(5) -0.011(7)
O12 0.071(6) 0.131(9) 0.156(8) -0.045(6) 0.034(5) -0.019(6)
O13 0.094(6) 0.105(6) 0.053(4) -0.013(4) 0.010(4) 0.008(5)
O14 0.079(5) 0.072(5) 0.085(5) 0.012(4) 0.028(4) -0.003(4)
O15 0.075(5) 0.073(5) 0.094(5) -0.015(4) 0.014(4) -0.021(4)
O16 0.201(12) 0.162(11) 0.117(7) 0.063(8) 0.080(7) 0.064(10)
O17 0.068(5) 0.065(5) 0.067(4) -0.001(4) 0.007(3) 0.011(4)
O18 0.071(5) 0.109(7) 0.099(6) 0.019(5) -0.006(4) 0.006(5)
O19 0.111(6) 0.097(6) 0.067(4) -0.016(5) 0.030(4) -0.006(5)
O20 0.079(6) 0.175(9) 0.084(5) 0.022(5) 0.007(4) 0.001(6)
O21 0.074(5) 0.064(5) 0.062(4) -0.009(4) -0.004(3) -0.002(4)
O22 0.140(8) 0.083(7) 0.096(6) 0.020(5) -0.021(5) -0.034(6)
O23 0.074(5) 0.089(6) 0.076(4) -0.026(4) 0.016(4) -0.009(5)
O24 0.067(5) 0.075(6) 0.074(4) -0.008(4) -0.005(4) 0.006(5)
O25 0.146(9) 0.111(8) 0.161(8) -0.054(7) -0.056(7) 0.019(7)
C65 0.104(10) 0.097(10) 0.070(7) 0.019(7) 0.005(6) -0.005(8)
O27 0.231(14) 0.137(11) 0.185(10) -0.091(8) 0.112(10) -0.093(10)
C1 0.067(7) 0.059(8) 0.066(6) -0.010(5) 0.008(5) -0.007(6)
C2 0.071(8) 0.069(8) 0.076(7) 0.009(6) 0.008(6) -0.005(7)
C3 0.071(7) 0.069(8) 0.073(6) 0.001(6) 0.011(6) -0.005(7)
C4 0.071(7) 0.061(8) 0.064(6) 0.006(5) 0.016(5) -0.003(7)
C5 0.061(7) 0.065(8) 0.070(6) -0.009(5) 0.001(5) -0.016(6)
C6 0.065(7) 0.039(7) 0.070(6) -0.010(5) 0.005(5) -0.006(6)
C7 0.068(7) 0.051(7) 0.062(6) -0.001(5) 0.003(5) -0.006(6)
C8 0.069(7) 0.061(8) 0.062(6) 0.006(5) -0.004(5) -0.012(7)
C9 0.068(8) 0.085(10) 0.071(6) -0.006(6) 0.013(6) 0.007(8)
C10 0.050(7) 0.073(8) 0.069(6) 0.000(6) 0.018(5) -0.004(6)
C11 0.077(8) 0.075(9) 0.072(6) -0.001(6) 0.013(6) -0.004(7)
C12 0.089(9) 0.066(8) 0.062(6) -0.009(5) 0.027(6) -0.007(7)
C13 0.060(7) 0.057(8) 0.075(6) 0.001(5) 0.017(5) -0.002(6)
C14 0.076(8) 0.044(7) 0.065(6) 0.000(5) 0.009(5) -0.004(6)
C15 0.068(7) 0.063(7) 0.049(5) 0.008(5) 0.026(5) -0.007(6)
C16 0.084(9) 0.113(11) 0.105(8) 0.011(8) -0.015(7) 0.015(9)
C17 0.081(9) 0.067(10) 0.114(9) -0.017(7) 0.027(7) -0.013(7)
C18 0.092(9) 0.116(11) 0.077(7) 0.002(7) 0.044(6) 0.009(8)
C19 0.098(10) 0.107(12) 0.117(9) 0.014(9) 0.028(8) 0.021(9)
C20 0.070(8) 0.059(9) 0.133(9) -0.015(7) 0.004(7) -0.002(7)
C21 0.106(12) 0.092(14) 0.097(10) -0.018(9) 0.000(8) 0.033(10)
C22 0.053(7) 0.096(11) 0.087(8) 0.006(8) 0.011(7) 0.002(8)
C23 0.121(11) 0.152(15) 0.091(8) -0.023(9) 0.034(8) -0.009(10)
C24 0.058(8) 0.116(13) 0.068(7) -0.009(8) -0.002(6) -0.025(8)
C25 0.119(11) 0.110(12) 0.073(7) -0.010(7) 0.015(7) -0.038(10)
C26 0.069(9) 0.121(13) 0.071(8) 0.030(8) 0.015(7) 0.028(9)
C27 0.108(10) 0.164(14) 0.136(11) 0.084(11) 0.052(9) 0.020(11)
C28 0.088(8) 0.072(9) 0.056(6) -0.019(6) 0.017(6) 0.003(7)
C29 0.171(13) 0.113(11) 0.061(6) -0.009(7) 0.039(7) -0.049(10)
C30 0.052(7) 0.070(8) 0.072(6) 0.002(6) 0.002(5) -0.006(6)
C31 0.067(8) 0.060(8) 0.081(7) -0.014(6) 0.009(6) -0.009(7)
C32 0.119(11) 0.093(11) 0.113(9) 0.013(8) -0.012(8) -0.044(9)
C33 0.079(8) 0.065(8) 0.065(6) 0.007(5) 0.014(6) 0.009(7)
C34 0.064(6) 0.063(7) 0.055(5) 0.003(5) 0.002(5) 0.001(6)
C35 0.088(8) 0.069(8) 0.054(5) -0.010(5) 0.017(6) -0.012(7)
C36 0.070(7) 0.069(8) 0.060(6) 0.010(6) -0.023(5) 0.006(7)
C37 0.078(8) 0.066(8) 0.064(6) 0.001(6) 0.001(6) 0.002(8)
C38 0.065(7) 0.078(9) 0.058(6) 0.001(5) 0.001(5) 0.009(7)
C39 0.061(8) 0.096(10) 0.086(8) -0.010(7) 0.002(6) 0.010(8)
C40 0.065(8) 0.107(11) 0.075(7) 0.017(7) 0.001(6) 0.022(8)
C41 0.087(9) 0.096(9) 0.045(5) 0.003(6) 0.005(5) 0.002(8)
C42 0.099(10) 0.089(10) 0.063(6) 0.008(6) 0.006(6) 0.005(8)
C43 0.062(7) 0.064(8) 0.073(6) 0.013(6) 0.012(5) 0.002(6)
C44 0.096(9) 0.065(8) 0.054(6) 0.005(6) 0.007(6) 0.010(7)
C45 0.074(7) 0.053(7) 0.060(6) 0.001(5) 0.013(5) 0.006(6)
C46 0.118(12) 0.114(14) 0.100(10) 0.028(10) 0.029(9) -0.010(11)
C47 0.106(10) 0.186(16) 0.111(9) 0.011(10) 0.062(9) 0.026(11)
C48 0.142(14) 0.126(15) 0.106(10) -0.041(10) 0.052(9) -0.033(12)
C49 0.138(13) 0.063(10) 0.075(7) -0.023(7) -0.014(7) -0.015(10)
C50 0.129(13) 0.106(13) 0.169(13) -0.025(11) -0.002(10) 0.056(10)
C51 0.114(10) 0.061(9) 0.116(9) -0.013(7) 0.010(8) 0.037(8)
C52 0.079(9) 0.085(11) 0.081(8) 0.003(8) 0.004(6) -0.009(8)
C53 0.118(11) 0.085(10) 0.076(7) -0.020(7) -0.014(7) 0.002(9)
C54 0.24(2) 0.24(2) 0.093(10) -0.005(12) 0.015(12) 0.128(19)
C55 0.132(12) 0.163(15) 0.089(8) -0.029(9) 0.034(8) 0.048(11)
C56 0.071(8) 0.097(10) 0.082(7) 0.041(6) -0.015(5) -0.005(7)
C57 0.053(8) 0.069(9) 0.111(9) 0.003(8) 0.015(7) 0.020(7)
C58 0.180(17) 0.23(2) 0.207(16) -0.146(16) 0.129(14) -0.049(15)
C59 0.096(11) 0.149(14) 0.151(12) 0.078(11) 0.020(9) -0.018(10)
C60 0.133(12) 0.134(15) 0.129(11) -0.023(10) 0.041(10) 0.032(10)
C61 0.33(3) 0.141(17) 0.205(18) 0.043(14) -0.182(19) -0.113(19)
C62 0.188(16) 0.139(15) 0.119(11) -0.052(10) 0.070(11) -0.062(12)
C63 0.196(18) 0.22(2) 0.144(13) 0.018(13) -0.118(13) -0.071(15)

loop_
_atom_type_symbol
_atom_type_description
_atom_type_scat_dispersion_real
_atom_type_scat_dispersion_imag
_atom_type_scat_source
C C 0.0181 0.0091 'International Tables Vol C Tables 4.2.6.8 and 6.1.1.4'
H H 0.0000 0.0000 'International Tables Vol C Tables 4.2.6.8 and 6.1.1.4'
O O 0.0492 0.0322 'International Tables Vol C Tables 4.2.6.8 and 6.1.1.4'

loop_
_geom_angle_atom_site_label_1
_geom_angle_atom_site_label_2
_geom_angle_atom_site_label_3
_geom_angle
C2 O1 H1 109.5
C21 O2 C3 118.2(11)
C28 O4 C15 115.8(7)
C22 O6 C5 114.6(8)
C26 O8 C7 115.5(9)
C24 O10 C8 114.5(9)
C46 O14 C33 117.3(11)
C31 O15 H15 109.5
C57 O17 C45 114.7(8)
C52 O21 C38 114.5(9)
C48 O23 C35 116.9(10)
C49 O24 C37 118.5(9)
C36 C65 H65A 120.0
C36 C65 H65B 120.0
H65A C65 H65B 120.0
C2 C1 C15 107.4(8)
C2 C1 H1A 110.2
C15 C1 H1A 110.2
C2 C1 H1B 110.2
C15 C1 H1B 110.2
H1A C1 H1B 108.5
O1 C2 C16 107.0(9)
O1 C2 C1 111.7(9)
C16 C2 C1 114.0(10)
O1 C2 C3 108.6(9)
C16 C2 C3 113.5(10)
C1 C2 C3 102.0(8)
O2 C3 C4 107.5(8)
O2 C3 C2 105.9(8)
C4 C3 C2 102.1(9)
O2 C3 H3 113.5
C4 C3 H3 113.5
C2 C3 H3 113.5
C3 C4 C5 121.9(9)
C3 C4 C15 106.4(8)
C5 C4 C15 115.7(8)
C3 C4 H4 103.5
C5 C4 H4 103.5
C15 C4 H4 103.5
O6 C5 C4 109.0(8)
O6 C5 C6 107.7(8)
C4 C5 C6 111.8(8)
O6 C5 H5 109.4
C4 C5 H5 109.4
C6 C5 H5 109.4
C17 C6 C7 124.7(11)
C17 C6 C5 125.9(11)
C7 C6 C5 109.4(9)
O8 C7 C6 109.6(8)
O8 C7 C8 106.1(8)
C6 C7 C8 113.9(8)
O8 C7 H7 109.0
C6 C7 H7 109.0
C8 C7 H7 109.0
O10 C8 C7 108.3(8)
O10 C8 C9 112.9(9)
C7 C8 C9 111.5(8)
O10 C8 H8 108.0
C7 C8 H8 108.0
C9 C8 H8 108.0
O12 C9 C10 121.0(11)
O12 C9 C8 117.7(11)
C10 C9 C8 121.3(10)
C9 C10 C18 108.6(9)
C9 C10 C11 109.7(9)
C18 C10 C11 114.5(9)
C9 C10 C19 108.0(9)
C18 C10 C19 111.2(9)
C11 C10 C19 104.6(9)
C12 C11 C10 126.0(9)
C12 C11 H11 117.0
C10 C11 H11 117.0
C11 C12 C13 125.9(9)
C11 C12 H12 117.1
C13 C12 H12 117.1
C14 C13 C12 107.5(8)
C14 C13 C20 109.8(8)
C12 C13 C20 111.4(9)
C14 C13 H13 109.4
C12 C13 H13 109.4
C20 C13 H13 109.4
O13 C14 C13 119.2(9)
O13 C14 C15 117.4(9)
C13 C14 C15 123.2(8)
O4 C15 C14 114.3(8)
O4 C15 C1 112.2(7)
C14 C15 C1 112.4(8)
O4 C15 C4 103.3(7)
C14 C15 C4 110.8(8)
C1 C15 C4 102.7(8)
C2 C16 H16A 109.5
C2 C16 H16B 109.5
H16A C16 H16B 109.5
C2 C16 H16C 109.5
H16A C16 H16C 109.5
H16B C16 H16C 109.5
C6 C17 H17A 120.0
C6 C17 H17B 120.0
H17A C17 H17B 120.0
C10 C18 H18A 109.5
C10 C18 H18B 109.5
H18A C18 H18B 109.5
C10 C18 H18C 109.5
H18A C18 H18C 109.5
H18B C18 H18C 109.5
C10 C19 H19A 109.5
C10 C19 H19B 109.5
H19A C19 H19B 109.5
C10 C19 H19C 109.5
H19A C19 H19C 109.5
H19B C19 H19C 109.5
C13 C20 H20A 109.5
C13 C20 H20B 109.5
H20A C20 H20B 109.5
C13 C20 H20C 109.5
H20A C20 H20C 109.5
H20B C20 H20C 109.5
O3 C21 O2 123.5(14)
O3 C21 C60 127.1(15)
O2 C21 C60 109.4(15)
O7 C22 O6 124.4(11)
O7 C22 C23 128.4(12)
O6 C22 C23 107.1(11)
C22 C23 H23A 109.5
C22 C23 H23B 109.5
H23A C23 H23B 109.5
C22 C23 H23C 109.5
H23A C23 H23C 109.5
H23B C23 H23C 109.5
O11 C24 O10 122.9(12)
O11 C24 C25 127.7(11)
O10 C24 C25 109.3(13)
C62 C25 C24 110.7(11)
C62 C25 C63 112.0(13)
C24 C25 C63 109.9(14)
C62 C25 H25 108.1
C24 C25 H25 108.1
C63 C25 H25 108.1
O9 C26 O8 121.7(12)
O9 C26 C27 128.9(12)
O8 C26 C27 109.2(13)
C26 C27 H27A 109.5
C26 C27 H27B 109.5
H27A C27 H27B 109.5
C26 C27 H27C 109.5
H27A C27 H27C 109.5
H27B C27 H27C 109.5
O5 C28 O4 122.4(9)
O5 C28 C29 126.4(12)
O4 C28 C29 111.2(10)
C28 C29 H29A 109.5
C28 C29 H29B 109.5
H29A C29 H29B 109.5
C28 C29 H29C 109.5
H29A C29 H29C 109.5
H29B C29 H29C 109.5
C31 C30 C45 105.9(8)
C31 C30 H30A 110.6
C45 C30 H30A 110.6
C31 C30 H30B 110.6
C45 C30 H30B 110.6
H30A C30 H30B 108.7
O15 C31 C30 112.8(9)
O15 C31 C33 107.7(9)
C30 C31 C33 103.7(8)
O15 C31 C32 107.2(9)
C30 C31 C32 112.3(9)
C33 C31 C32 113.1(9)
C31 C32 H32A 109.5
C31 C32 H32B 109.5
H32A C32 H32B 109.5
C31 C32 H32C 109.5
H32A C32 H32C 109.5
H32B C32 H32C 109.5
O14 C33 C31 106.0(8)
O14 C33 C34 108.9(8)
C31 C33 C34 101.1(8)
O14 C33 H33 113.3
C31 C33 H33 113.3
C34 C33 H33 113.3
C35 C34 C33 119.7(7)
C35 C34 C45 116.3(9)
C33 C34 C45 105.8(8)
C35 C34 H34 104.5
C33 C34 H34 104.5
C45 C34 H34 104.5
O23 C35 C36 109.6(8)
O23 C35 C34 110.4(8)
C36 C35 C34 112.8(8)
O23 C35 H35 108.0
C36 C35 H35 108.0
C34 C35 H35 108.0
C65 C36 C35 121.9(11)
C65 C36 C37 126.2(10)
C35 C36 C37 111.9(9)
O24 C37 C36 110.9(9)
O24 C37 C38 108.8(8)
C36 C37 C38 111.9(9)
O24 C37 H37 108.4
C36 C37 H37 108.4
C38 C37 H37 108.4
O21 C38 C39 113.6(9)
O21 C38 C37 108.6(8)
C39 C38 C37 110.7(9)
O21 C38 H38 107.9
C39 C38 H38 107.9
C37 C38 H38 107.9
O20 C39 C40 119.9(11)
O20 C39 C38 117.1(10)
C40 C39 C38 122.9(10)
C41 C40 C39 110.4(9)
C41 C40 C55 113.2(10)
C39 C40 C55 108.1(10)
C41 C40 C59 108.9(10)
C39 C40 C59 107.0(10)
C55 C40 C59 109.1(11)
C42 C41 C40 128.7(12)
C42 C41 H41 115.7
C40 C41 H41 115.7
C41 C42 C43 128.0(12)
C41 C42 H42 116.0
C43 C42 H42 116.0
C44 C43 C42 106.5(9)
C44 C43 C56 110.1(8)
C42 C43 C56 110.6(8)
C44 C43 H43 109.9
C42 C43 H43 109.9
C56 C43 H43 109.9
O19 C44 C43 118.8(10)
O19 C44 C45 118.1(11)
C43 C44 C45 122.9(9)
O17 C45 C30 112.9(8)
O17 C45 C44 111.1(8)
C30 C45 C44 111.4(8)
O17 C45 C34 107.8(7)
C30 C45 C34 104.5(8)
C44 C45 C34 108.7(8)
O16 C46 O14 121.9(15)
O16 C46 C47 129.6(14)
O14 C46 C47 108.4(14)
C46 C47 H47A 109.5
C46 C47 H47B 109.5
H47A C47 H47B 109.5
C46 C47 H47C 109.5
H47A C47 H47C 109.5
H47B C47 H47C 109.5
O27 C48 O23 121.7(13)
O27 C48 C58 127.4(17)
O23 C48 C58 110.9(15)
O25 C49 O24 116.2(13)
O25 C49 C51 127.1(12)
O24 C49 C51 116.5(12)
C57 C50 H50A 109.5
C57 C50 H50B 109.5
H50A C50 H50B 109.5
C57 C50 H50C 109.5
H50A C50 H50C 109.5
H50B C50 H50C 109.5
C49 C51 H51A 109.5
C49 C51 H51B 109.5
H51A C51 H51B 109.5
C49 C51 H51C 109.5
H51A C51 H51C 109.5
H51B C51 H51C 109.5
O22 C52 O21 122.9(11)
O22 C52 C53 124.4(13)
O21 C52 C53 112.6(12)
C52 C53 C61 110.5(12)
C52 C53 C54 107.5(11)
C61 C53 C54 116.5(15)
C52 C53 H53 107.3
C61 C53 H53 107.3
C54 C53 H53 107.3
C53 C54 H54A 109.5
C53 C54 H54B 109.5
H54A C54 H54B 109.5
C53 C54 H54C 109.5
H54A C54 H54C 109.5
H54B C54 H54C 109.5
C40 C55 H55A 109.5
C40 C55 H55B 109.5
H55A C55 H55B 109.5
C40 C55 H55C 109.5
H55A C55 H55C 109.5
H55B C55 H55C 109.5
C43 C56 H56A 109.5
C43 C56 H56B 109.5
H56A C56 H56B 109.5
C43 C56 H56C 109.5
H56A C56 H56C 109.5
H56B C56 H56C 109.5
O18 C57 O17 125.0(12)
O18 C57 C50 122.9(12)
O17 C57 C50 111.4(12)
C48 C58 H58A 109.5
C48 C58 H58B 109.5
H58A C58 H58B 109.5
C48 C58 H58C 109.5
H58A C58 H58C 109.5
H58B C58 H58C 109.5
C40 C59 H59A 109.5
C40 C59 H59B 109.5
H59A C59 H59B 109.5
C40 C59 H59C 109.5
H59A C59 H59C 109.5
H59B C59 H59C 109.5
C21 C60 H60A 109.5
C21 C60 H60B 109.5
H60A C60 H60B 109.5
C21 C60 H60C 109.5
H60A C60 H60C 109.5
H60B C60 H60C 109.5
C53 C61 H61A 109.5
C53 C61 H61B 109.5
H61A C61 H61B 109.5
C53 C61 H61C 109.5
H61A C61 H61C 109.5
H61B C61 H61C 109.5
C25 C62 H62A 109.5
C25 C62 H62B 109.5
H62A C62 H62B 109.5
C25 C62 H62C 109.5
H62A C62 H62C 109.5
H62B C62 H62C 109.5
C25 C63 H63A 109.5
C25 C63 H63B 109.5
H63A C63 H63B 109.5
C25 C63 H63C 109.5
H63A C63 H63C 109.5
H63B C63 H63C 109.5

loop_
_geom_bond_atom_site_label_1
_geom_bond_atom_site_label_2
_geom_bond_distance
O1 C2 1.445(12)
O1 H1 0.8400
O2 C21 1.349(16)
O2 C3 1.441(11)
O3 C21 1.211(17)
O4 C28 1.352(13)
O4 C15 1.457(9)
O5 C28 1.219(11)
O6 C22 1.371(13)
O6 C5 1.457(11)
O7 C22 1.143(12)
O8 C26 1.390(13)
O8 C7 1.466(11)
O9 C26 1.164(14)
O10 C24 1.373(13)
O10 C8 1.420(11)
O11 C24 1.194(15)
O12 C9 1.225(12)
O13 C14 1.224(10)
O14 C46 1.345(14)
O14 C33 1.462(11)
O15 C31 1.428(12)
O15 H15 0.8400
O16 C46 1.210(17)
O17 C57 1.333(13)
O17 C45 1.431(11)
O18 C57 1.182(12)
O19 C44 1.217(12)
O20 C39 1.250(12)
O21 C52 1.347(14)
O21 C38 1.438(10)
O22 C52 1.203(13)
O23 C48 1.323(17)
O23 C35 1.447(11)
O24 C49 1.329(13)
O24 C37 1.444(12)
O25 C49 1.247(14)
C65 C36 1.319(13)
C65 H65A 0.9500
C65 H65B 0.9500
O27 C48 1.214(16)
C1 C2 1.515(14)
C1 C15 1.534(13)
C1 H1A 0.9900
C1 H1B 0.9900
C2 C16 1.511(15)
C2 C3 1.527(14)
C3 C4 1.522(14)
C3 H3 1.0000
C4 C5 1.535(12)
C4 C15 1.579(13)
C4 H4 1.0000
C5 C6 1.535(14)
C5 H5 1.0000
C6 C17 1.280(13)
C6 C7 1.483(13)
C7 C8 1.533(13)
C7 H7 1.0000
C8 C9 1.549(15)
C8 H8 1.0000
C9 C10 1.512(16)
C10 C18 1.513(12)
C10 C11 1.523(14)
C10 C19 1.531(14)
C11 C12 1.360(13)
C11 H11 0.9500
C12 C13 1.508(13)
C12 H12 0.9500
C13 C14 1.506(13)
C13 C20 1.533(14)
C13 H13 1.0000
C14 C15 1.510(13)
C16 H16A 0.9800
C16 H16B 0.9800
C16 H16C 0.9800
C17 H17A 0.9500
C17 H17B 0.9500
C18 H18A 0.9800
C18 H18B 0.9800
C18 H18C 0.9800
C19 H19A 0.9800
C19 H19B 0.9800
C19 H19C 0.9800
C20 H20A 0.9800
C20 H20B 0.9800
C20 H20C 0.9800
C21 C60 1.483(18)
C22 C23 1.524(17)
C23 H23A 0.9800
C23 H23B 0.9800
C23 H23C 0.9800
C24 C25 1.490(17)
C25 C62 1.490(18)
C25 C63 1.532(17)
C25 H25 1.0000
C26 C27 1.503(17)
C27 H27A 0.9800
C27 H27B 0.9800
C27 H27C 0.9800
C28 C29 1.461(13)
C29 H29A 0.9800
C29 H29B 0.9800
C29 H29C 0.9800
C30 C31 1.510(14)
C30 C45 1.538(13)
C30 H30A 0.9900
C30 H30B 0.9900
C31 C33 1.538(13)
C31 C32 1.575(15)
C32 H32A 0.9800
C32 H32B 0.9800
C32 H32C 0.9800
C33 C34 1.547(14)
C33 H33 1.0000
C34 C35 1.531(13)
C34 C45 1.571(12)
C34 H34 1.0000
C35 C36 1.519(14)
C35 H35 1.0000
C36 C37 1.521(14)
C37 C38 1.528(14)
C37 H37 1.0000
C38 C39 1.504(14)
C38 H38 1.0000
C39 C40 1.500(14)
C40 C41 1.498(15)
C40 C55 1.511(16)
C40 C59 1.564(17)
C41 C42 1.296(14)
C41 H41 0.9500
C42 C43 1.544(15)
C42 H42 0.9500
C43 C44 1.515(14)
C43 C56 1.559(12)
C43 H43 1.0000
C44 C45 1.540(14)
C46 C47 1.484(19)
C47 H47A 0.9800
C47 H47B 0.9800
C47 H47C 0.9800
C48 C58 1.523(18)
C49 C51 1.476(16)
C50 C57 1.511(17)
C50 H50A 0.9800
C50 H50B 0.9800
C50 H50C 0.9800
C51 H51A 0.9800
C51 H51B 0.9800
C51 H51C 0.9800
C52 C53 1.476(15)
C53 C61 1.512(19)
C53 C54 1.57(2)
C53 H53 1.0000
C54 H54A 0.9800
C54 H54B 0.9800
C54 H54C 0.9800
C55 H55A 0.9800
C55 H55B 0.9800
C55 H55C 0.9800
C56 H56A 0.9800
C56 H56B 0.9800
C56 H56C 0.9800
C58 H58A 0.9800
C58 H58B 0.9800
C58 H58C 0.9800
C59 H59A 0.9800
C59 H59B 0.9800
C59 H59C 0.9800
C60 H60A 0.9800
C60 H60B 0.9800
C60 H60C 0.9800
C61 H61A 0.9800
C61 H61B 0.9800
C61 H61C 0.9800
C62 H62A 0.9800
C62 H62B 0.9800
C62 H62C 0.9800
C63 H63A 0.9800
C63 H63B 0.9800
C63 H63C 0.9800

loop_
_geom_torsion_atom_site_label_1
_geom_torsion_atom_site_label_2
_geom_torsion_atom_site_label_3
_geom_torsion_atom_site_label_4
_geom_torsion
C15 C1 C2 O1 -78.1(10)
C15 C1 C2 C16 160.5(9)
C15 C1 C2 C3 37.7(10)
C21 O2 C3 C4 -129.5(10)
C21 O2 C3 C2 121.9(10)
O1 C2 C3 O2 -173.5(8)
C16 C2 C3 O2 -54.7(12)
C1 C2 C3 O2 68.5(10)
O1 C2 C3 C4 74.1(10)
C16 C2 C3 C4 -167.0(9)
C1 C2 C3 C4 -43.9(10)
O2 C3 C4 C5 59.2(12)
C2 C3 C4 C5 170.4(9)
O2 C3 C4 C15 -76.6(9)
C2 C3 C4 C15 34.6(10)
C22 O6 C5 C4 -154.2(9)
C22 O6 C5 C6 84.3(10)
C3 C4 C5 O6 -43.8(12)
C15 C4 C5 O6 88.2(10)
C3 C4 C5 C6 75.1(12)
C15 C4 C5 C6 -152.9(9)
O6 C5 C6 C17 33.5(13)
C4 C5 C6 C17 -86.2(12)
O6 C5 C6 C7 -147.8(7)
C4 C5 C6 C7 92.5(10)
C26 O8 C7 C6 91.0(10)
C26 O8 C7 C8 -145.6(9)
C17 C6 C7 O8 17.4(13)
C5 C6 C7 O8 -161.3(7)
C17 C6 C7 C8 -101.4(12)
C5 C6 C7 C8 80.0(10)
C24 O10 C8 C7 -162.5(9)
C24 O10 C8 C9 73.5(11)
O8 C7 C8 O10 -57.4(10)
C6 C7 C8 O10 63.3(11)
O8 C7 C8 C9 67.5(11)
C6 C7 C8 C9 -171.8(9)
O10 C8 C9 O12 11.7(13)
C7 C8 C9 O12 -110.5(11)
O10 C8 C9 C10 -167.2(8)
C7 C8 C9 C10 70.6(12)
O12 C9 C10 C18 66.2(13)
C8 C9 C10 C18 -115.0(10)
O12 C9 C10 C11 -168.0(10)
C8 C9 C10 C11 10.9(12)
O12 C9 C10 C19 -54.6(13)
C8 C9 C10 C19 124.3(10)
C9 C10 C11 C12 -121.1(11)
C18 C10 C11 C12 1.3(16)
C19 C10 C11 C12 123.3(11)
C10 C11 C12 C13 -175.5(10)
C11 C12 C13 C14 -126.7(11)
C11 C12 C13 C20 113.0(12)
C12 C13 C14 O13 -66.7(12)
C20 C13 C14 O13 54.6(13)
C12 C13 C14 C15 108.6(10)
C20 C13 C14 C15 -130.1(10)
C28 O4 C15 C14 63.7(11)
C28 O4 C15 C1 -65.9(11)
C28 O4 C15 C4 -175.8(8)
O13 C14 C15 O4 -164.8(9)
C13 C14 C15 O4 19.9(13)
O13 C14 C15 C1 -35.3(13)
C13 C14 C15 C1 149.3(9)
O13 C14 C15 C4 78.9(11)
C13 C14 C15 C4 -96.4(11)
C2 C1 C15 O4 -126.3(8)
C2 C1 C15 C14 103.1(9)
C2 C1 C15 C4 -16.0(10)
C3 C4 C15 O4 105.1(8)
C5 C4 C15 O4 -33.8(11)
C3 C4 C15 C14 -132.0(8)
C5 C4 C15 C14 89.1(10)
C3 C4 C15 C1 -11.7(9)
C5 C4 C15 C1 -150.7(9)
C3 O2 C21 O3 1.2(19)
C3 O2 C21 C60 -176.1(9)
C5 O6 C22 O7 5.5(17)
C5 O6 C22 C23 -177.0(9)
C8 O10 C24 O11 -4.6(17)
C8 O10 C24 C25 171.0(10)
O11 C24 C25 C62 94.6(18)
O10 C24 C25 C62 -80.8(13)
O11 C24 C25 C63 -30(2)
O10 C24 C25 C63 155.0(12)
C7 O8 C26 O9 4.5(18)
C7 O8 C26 C27 -170.6(9)
C15 O4 C28 O5 -3.6(14)
C15 O4 C28 C29 176.5(9)
C45 C30 C31 O15 -78.8(10)
C45 C30 C31 C33 37.4(11)
C45 C30 C31 C32 159.8(9)
C46 O14 C33 C31 112.1(10)
C46 O14 C33 C34 -139.9(9)
O15 C31 C33 O14 -170.4(8)
C30 C31 C33 O14 69.8(10)
C32 C31 C33 O14 -52.1(12)
O15 C31 C33 C34 76.0(10)
C30 C31 C33 C34 -43.8(10)
C32 C31 C33 C34 -165.7(10)
O14 C33 C34 C35 56.1(12)
C31 C33 C34 C35 167.4(9)
O14 C33 C34 C45 -77.6(9)
C31 C33 C34 C45 33.8(10)
C48 O23 C35 C36 85.1(12)
C48 O23 C35 C34 -150.2(11)
C33 C34 C35 O23 -47.4(13)
C45 C34 C35 O23 81.6(10)
C33 C34 C35 C36 75.6(12)
C45 C34 C35 C36 -155.4(9)
O23 C35 C36 C65 25.8(14)
C34 C35 C36 C65 -97.6(12)
O23 C35 C36 C37 -153.4(9)
C34 C35 C36 C37 83.2(11)
C49 O24 C37 C36 90.8(11)
C49 O24 C37 C38 -145.7(9)
C65 C36 C37 O24 25.3(15)
C35 C36 C37 O24 -155.5(8)
C65 C36 C37 C38 -96.5(13)
C35 C36 C37 C38 82.7(10)
C52 O21 C38 C39 76.2(12)
C52 O21 C38 C37 -160.2(9)
O24 C37 C38 O21 -59.3(10)
C36 C37 C38 O21 63.6(11)
O24 C37 C38 C39 66.0(10)
C36 C37 C38 C39 -171.0(9)
O21 C38 C39 O20 13.1(16)
C37 C38 C39 O20 -109.4(12)
O21 C38 C39 C40 -164.2(11)
C37 C38 C39 C40 73.4(14)
O20 C39 C40 C41 -167.6(12)
C38 C39 C40 C41 9.6(16)
O20 C39 C40 C55 68.1(15)
C38 C39 C40 C55 -114.7(13)
O20 C39 C40 C59 -49.2(16)
C38 C39 C40 C59 128.0(12)
C39 C40 C41 C42 -116.5(13)
C55 C40 C41 C42 4.8(16)
C59 C40 C41 C42 126.3(13)
C40 C41 C42 C43 -178.3(10)
C41 C42 C43 C44 -131.9(11)
C41 C42 C43 C56 108.5(13)
C42 C43 C44 O19 -66.2(12)
C56 C43 C44 O19 53.7(13)
C42 C43 C44 C45 108.7(10)
C56 C43 C44 C45 -131.4(10)
C57 O17 C45 C30 -66.4(10)
C57 O17 C45 C44 59.6(11)
C57 O17 C45 C34 178.7(8)
C31 C30 C45 O17 -132.4(8)
C31 C30 C45 C44 101.7(9)
C31 C30 C45 C34 -15.5(10)
O19 C44 C45 O17 -160.9(9)
C43 C44 C45 O17 24.1(13)
O19 C44 C45 C30 -34.1(13)
C43 C44 C45 C30 151.0(9)
O19 C44 C45 C34 80.6(12)
C43 C44 C45 C34 -94.4(11)
C35 C34 C45 O17 -27.0(11)
C33 C34 C45 O17 108.5(9)
C35 C34 C45 C30 -147.3(9)
C33 C34 C45 C30 -11.8(10)
C35 C34 C45 C44 93.6(11)
C33 C34 C45 C44 -130.9(9)
C33 O14 C46 O16 4(2)
C33 O14 C46 C47 -174.8(10)
C35 O23 C48 O27 8(2)
C35 O23 C48 C58 -173.0(13)
C37 O24 C49 O25 -6.3(16)
C37 O24 C49 C51 178.3(10)
C38 O21 C52 O22 -1.3(16)
C38 O21 C52 C53 175.4(10)
O22 C52 C53 C61 -29(2)
O21 C52 C53 C61 154.6(14)
O22 C52 C53 C54 99.4(16)
O21 C52 C53 C54 -77.3(14)
C45 O17 C57 O18 4.3(16)
C45 O17 C57 C50 175.3(10)
